data_1503813
loop_
_publ_author_name
'Jiang, Zuoquan'
'Chen, Yonghua'
'Yang, Chuluo'
'Cao, Yue'
'Tao, Youtian'
'Qin, Jingui'
'Ma, Dongge'

_publ_section_title
;
 A fully diarylmethylene-bridged triphenylamine derivative as novel host
 for highly efficient green phosphorescent OLEDs.
;
_journal_issue 7
_journal_name_full 'Organic letters'
_journal_page_first 1503
_journal_page_last 1506
_journal_paper_doi 10.1021/ol9001152
_journal_volume 11
_journal_year 2009
_chemical_formula_sum 'C63 H51 N'
_chemical_formula_weight 822.05
_chemical_name_systematic
; 
 ? 
;
_space_group_IT_number 148
_symmetry_cell_setting rhombohedral
_symmetry_space_group_name_Hall '-R 3'
_symmetry_space_group_name_H-M 'R -3 :H'
_atom_sites_solution_hydrogens geom
_atom_sites_solution_primary direct
_atom_sites_solution_secondary difmap
_audit_creation_method SHELXL-97
_cell_angle_alpha 90.00
_cell_angle_beta 90.00
_cell_angle_gamma 120.00
_cell_formula_units_Z 12
_cell_length_a 16.798(3)
_cell_length_b 16.798(3)
_cell_length_c 66.084(17)
_cell_measurement_reflns_used 5375
_cell_measurement_temperature 292(2)
_cell_measurement_theta_max 20.48
_cell_measurement_theta_min 2.42
_cell_volume 16149(6)
_computing_cell_refinement 'Bruker SMART'
_computing_data_collection 'Bruker SMART'
_computing_data_reduction 'Bruker SAINT'
_computing_molecular_graphics 'Bruker SHELXTL'
_computing_publication_material 'Bruker SHELXTL'
_computing_structure_refinement 'SHELXL-97 (Sheldrick, 1997)'
_computing_structure_solution 'SHELXS-97 (Sheldrick, 1990)'
_diffrn_ambient_temperature 292(2)
_diffrn_measured_fraction_theta_full 0.997
_diffrn_measured_fraction_theta_max 0.997
_diffrn_measurement_device_type 'CCD area detector'
_diffrn_measurement_method 'phi and omega scans'
_diffrn_radiation_monochromator graphite
_diffrn_radiation_source 'fine-focus sealed tube'
_diffrn_radiation_type MoK\a
_diffrn_radiation_wavelength 0.71073
_diffrn_reflns_av_R_equivalents 0.0922
_diffrn_reflns_av_sigmaI/netI 0.0541
_diffrn_reflns_limit_h_max 19
_diffrn_reflns_limit_h_min -19
_diffrn_reflns_limit_k_max 19
_diffrn_reflns_limit_k_min -19
_diffrn_reflns_limit_l_max 78
_diffrn_reflns_limit_l_min -78
_diffrn_reflns_number 43698
_diffrn_reflns_theta_full 25.00
_diffrn_reflns_theta_max 25.00
_diffrn_reflns_theta_min 1.43
_exptl_absorpt_coefficient_mu 0.058
_exptl_absorpt_correction_T_max 0.9943
_exptl_absorpt_correction_T_min 0.9829
_exptl_absorpt_correction_type none
_exptl_crystal_colour colorless
_exptl_crystal_density_diffrn 1.014
_exptl_crystal_density_meas 0
_exptl_crystal_density_method 'not measured'
_exptl_crystal_description block
_exptl_crystal_F_000 5232
_exptl_crystal_size_max 0.30
_exptl_crystal_size_mid 0.20
_exptl_crystal_size_min 0.10
_refine_diff_density_max 0.205
_refine_diff_density_min -0.167
_refine_diff_density_rms 0.040
_refine_ls_extinction_method none
_refine_ls_goodness_of_fit_ref 1.039
_refine_ls_hydrogen_treatment constr
_refine_ls_matrix_type full
_refine_ls_number_parameters 388
_refine_ls_number_reflns 6305
_refine_ls_number_restraints 0
_refine_ls_restrained_S_all 1.039
_refine_ls_R_factor_all 0.1099
_refine_ls_R_factor_gt 0.0715
_refine_ls_shift/su_max 0.000
_refine_ls_shift/su_mean 0.000
_refine_ls_structure_factor_coef Fsqd
_refine_ls_weighting_details 'calc w=1/[\s^2^(Fo^2^)+(0.0848P)^2^+8.9435P] where P=(Fo^2^+2Fc^2^)/3'
_refine_ls_weighting_scheme calc
_refine_ls_wR_factor_gt 0.1707
_refine_ls_wR_factor_ref 0.1907
_reflns_number_gt 4239
_reflns_number_total 6305
_reflns_threshold_expression >2sigma(I)
_cod_data_source_file ol9001152_si_002.cif
_cod_data_source_block t
_cod_depositor_comments
;
The following automatic conversions were performed:

'_symmetry_cell_setting' value 'Rhombohedral' changed to
'rhombohedral' according to
/home/saulius/struct/CIF-dictionaries/cif_core.dic dictionary named
'cif_core.dic' version 2.4.2 from 2011-04-26.

Automatic conversion script
Id: cif_fix_values 1715 2011-07-08 13:25:40Z adriana 
;
_cod_original_cell_volume 16148(6)
_cod_original_sg_symbol_H-M R-3
_cod_database_code 1503813

loop_
_symmetry_equiv_pos_as_xyz
'x, y, z'
'-y, x-y, z'
'-x+y, -x, z'
'x+2/3, y+1/3, z+1/3'
'-y+2/3, x-y+1/3, z+1/3'
'-x+y+2/3, -x+1/3, z+1/3'
'x+1/3, y+2/3, z+2/3'
'-y+1/3, x-y+2/3, z+2/3'
'-x+y+1/3, -x+2/3, z+2/3'
'-x, -y, -z'
'y, -x+y, -z'
'x-y, x, -z'
'-x+2/3, -y+1/3, -z+1/3'
'y+2/3, -x+y+1/3, -z+1/3'
'x-y+2/3, x+1/3, -z+1/3'
'-x+1/3, -y+2/3, -z+2/3'
'y+1/3, -x+y+2/3, -z+2/3'
'x-y+1/3, x+2/3, -z+2/3'

loop_
_atom_site_label
_atom_site_type_symbol
_atom_site_fract_x
_atom_site_fract_y
_atom_site_fract_z
_atom_site_U_iso_or_equiv
_atom_site_adp_type
_atom_site_occupancy
_atom_site_symmetry_multiplicity
_atom_site_calc_flag
_atom_site_refinement_flags
C1 C 1.0155(3) 0.5042(3) 0.08274(7) 0.1185(15) Uani 1 1 d .
H1A H 1.0556 0.5256 0.0712 0.178 Uiso 1 1 d R
H1B H 1.0379 0.5514 0.0929 0.178 Uiso 1 1 d R
H1C H 0.9547 0.4895 0.0787 0.178 Uiso 1 1 d R
C2 C 1.0126(2) 0.4186(2) 0.09130(6) 0.0803(10) Uani 1 1 d .
C3 C 1.0119(3) 0.4048(2) 0.11167(6) 0.0960(12) Uani 1 1 d .
H3 H 1.0136 0.4490 0.1204 0.115 Uiso 1 1 calc R
C4 C 1.0087(2) 0.3270(2) 0.11981(5) 0.0772(9) Uani 1 1 d .
H4 H 1.0084 0.3200 0.1338 0.093 Uiso 1 1 calc R
C5 C 1.00616(18) 0.26000(18) 0.10727(4) 0.0565(7) Uani 1 1 d .
C6 C 1.0066(2) 0.2743(2) 0.08666(4) 0.0661(8) Uani 1 1 d .
H6 H 1.0044 0.2302 0.0778 0.079 Uiso 1 1 calc R
C7 C 1.0101(2) 0.3519(2) 0.07886(5) 0.0745(9) Uani 1 1 d .
H7 H 1.0108 0.3593 0.0649 0.089 Uiso 1 1 calc R
C8 C 1.00390(18) 0.17295(18) 0.11532(4) 0.0505(6) Uani 1 1 d .
C9 C 1.0029(2) 0.16994(19) 0.13889(4) 0.0573(7) Uani 1 1 d .
C10 C 0.9238(3) 0.1348(3) 0.14964(5) 0.1218(17) Uani 1 1 d .
H10 H 0.8683 0.1121 0.1428 0.146 Uiso 1 1 calc R
C11 C 0.9236(4) 0.1319(4) 0.17058(6) 0.145(2) Uani 1 1 d .
H11 H 0.8676 0.1072 0.1773 0.174 Uiso 1 1 calc R
C12 C 1.0005(4) 0.1631(3) 0.18144(5) 0.1033(14) Uani 1 1 d .
C13 C 1.0776(4) 0.1963(5) 0.17095(6) 0.151(2) Uani 1 1 d .
H13 H 1.1329 0.2187 0.1779 0.182 Uiso 1 1 calc R
C14 C 1.0794(3) 0.1991(4) 0.14990(5) 0.1214(17) Uani 1 1 d .
H14 H 1.1355 0.2219 0.1433 0.146 Uiso 1 1 calc R
C15 C 0.9961(5) 0.1564(4) 0.20450(6) 0.173(3) Uani 1 1 d .
H15A H 1.0029 0.2122 0.2101 0.259 Uiso 1 1 calc R
H15B H 1.0447 0.1471 0.2094 0.259 Uiso 1 1 calc R
H15C H 0.9379 0.1055 0.2085 0.259 Uiso 1 1 calc R
C16 C 0.91886(18) 0.08618(18) 0.10806(4) 0.0502(6) Uani 1 1 d .
C17 C 0.91673(17) 0.00161(17) 0.10935(3) 0.0448(6) Uani 1 1 d .
C18 C 0.83286(17) -0.08012(18) 0.10827(3) 0.0484(6) Uani 1 1 d .
C19 C 0.75440(18) -0.0765(2) 0.10330(4) 0.0583(7) Uani 1 1 d .
H19 H 0.6986 -0.1309 0.1020 0.070 Uiso 1 1 calc R
C20 C 0.7578(2) 0.0060(2) 0.10023(4) 0.0669(8) Uani 1 1 d .
H20 H 0.7054 0.0073 0.0962 0.080 Uiso 1 1 calc R
C21 C 0.8384(2) 0.0858(2) 0.10311(4) 0.0603(7) Uani 1 1 d .
H21 H 0.8396 0.1415 0.1017 0.072 Uiso 1 1 calc R
C22 C 0.6172(2) 0.1768(3) 0.37616(6) 0.1031(13) Uani 1 1 d .
H22A H 0.5600 0.1214 0.3785 0.155 Uiso 1 1 calc R
H22B H 0.6077 0.2150 0.3668 0.155 Uiso 1 1 calc R
H22C H 0.6404 0.2091 0.3887 0.155 Uiso 1 1 calc R
C23 C 0.6857(2) 0.15324(19) 0.36742(5) 0.0665(8) Uani 1 1 d .
C24 C 0.7474(2) 0.1455(2) 0.37950(5) 0.0777(10) Uani 1 1 d .
H24 H 0.7479 0.1567 0.3933 0.093 Uiso 1 1 calc R
C25 C 0.8096(2) 0.1214(2) 0.37184(4) 0.0667(8) Uani 1 1 d .
H25 H 0.8500 0.1160 0.3806 0.080 Uiso 1 1 calc R
C26 C 0.81222(17) 0.10533(17) 0.35141(4) 0.0477(6) Uani 1 1 d .
C27 C 0.75031(17) 0.11331(17) 0.33927(4) 0.0506(6) Uani 1 1 d .
H27 H 0.7497 0.1022 0.3255 0.061 Uiso 1 1 calc R
C28 C 0.68874(18) 0.13747(19) 0.34700(5) 0.0625(8) Uani 1 1 d .
H28 H 0.6485 0.1432 0.3383 0.075 Uiso 1 1 calc R
C29 C 0.87734(16) 0.07232(16) 0.34363(3) 0.0430(6) Uani 1 1 d .
C30 C 0.88483(16) 0.07679(16) 0.32022(3) 0.0413(6) Uani 1 1 d .
C31 C 0.86114(17) 0.00089(17) 0.30816(3) 0.0470(6) Uani 1 1 d .
H31 H 0.8372 -0.0568 0.3141 0.056 Uiso 1 1 calc R
C32 C 0.87254(19) 0.00967(19) 0.28731(4) 0.0543(7) Uani 1 1 d .
H32 H 0.8569 -0.0425 0.2796 0.065 Uiso 1 1 calc R
C33 C 0.90589(18) 0.09224(19) 0.27766(4) 0.0518(7) Uani 1 1 d .
C34 C 0.92987(19) 0.16866(19) 0.28969(4) 0.0579(7) Uani 1 1 d .
H34 H 0.9535 0.2261 0.2836 0.069 Uiso 1 1 calc R
C35 C 0.91951(18) 0.16136(18) 0.31034(4) 0.0531(7) Uani 1 1 d .
H35 H 0.9360 0.2139 0.3179 0.064 Uiso 1 1 calc R
C36 C 0.9193(2) 0.1003(2) 0.25510(4) 0.0750(9) Uani 1 1 d .
H36A H 0.9551 0.0729 0.2511 0.112 Uiso 1 1 calc R
H36B H 0.9509 0.1640 0.2513 0.112 Uiso 1 1 calc R
H36C H 0.8605 0.0692 0.2485 0.112 Uiso 1 1 calc R
C37 C 0.97513(16) 0.13110(16) 0.35106(3) 0.0427(6) Uani 1 1 d .
C38 C 1.01160(19) 0.22348(17) 0.35606(4) 0.0530(7) Uani 1 1 d .
H38 H 0.9721 0.2469 0.3575 0.064 Uiso 1 1 calc R
C39 C 1.1038(2) 0.28064(18) 0.35895(4) 0.0595(7) Uani 1 1 d .
H39 H 1.1264 0.3411 0.3630 0.071 Uiso 1 1 calc R
C40 C 1.16265(18) 0.24738(17) 0.35572(4) 0.0524(7) Uani 1 1 d .
H40 H 1.2256 0.2870 0.3570 0.063 Uiso 1 1 calc R
C41 C 1.13039(16) 0.15624(16) 0.35064(3) 0.0418(6) Uani 1 1 d .
C42 C 1.03520(16) 0.09564(15) 0.34973(3) 0.0391(5) Uani 1 1 d .
N1 N 1.0000 0.0000 0.11279(5) 0.0417(8) Uani 1 3 d S
N2 N 1.0000 0.0000 0.34637(4) 0.0377(8) Uani 1 3 d S

loop_
_atom_site_aniso_label
_atom_site_aniso_U_11
_atom_site_aniso_U_22
_atom_site_aniso_U_33
_atom_site_aniso_U_23
_atom_site_aniso_U_13
_atom_site_aniso_U_12
C1 0.155(4) 0.086(3) 0.136(4) 0.026(2) 0.004(3) 0.076(3)
C2 0.091(2) 0.067(2) 0.093(3) 0.0148(19) 0.0100(19) 0.047(2)
C3 0.146(4) 0.075(2) 0.092(3) -0.006(2) 0.003(2) 0.073(3)
C4 0.115(3) 0.076(2) 0.0588(18) -0.0022(16) 0.0035(17) 0.062(2)
C5 0.0605(18) 0.0506(16) 0.0589(17) 0.0027(13) 0.0073(13) 0.0281(14)
C6 0.088(2) 0.0592(18) 0.0581(17) 0.0089(14) 0.0136(15) 0.0423(17)
C7 0.088(2) 0.073(2) 0.068(2) 0.0204(17) 0.0122(17) 0.0447(19)
C8 0.0571(16) 0.0526(16) 0.0438(14) 0.0025(12) 0.0072(12) 0.0290(14)
C9 0.0712(19) 0.0551(17) 0.0493(16) -0.0012(12) 0.0051(14) 0.0343(15)
C10 0.079(3) 0.166(4) 0.060(2) -0.024(2) 0.0234(19) 0.017(3)
C11 0.133(4) 0.160(5) 0.060(3) -0.014(3) 0.039(3) 0.013(3)
C12 0.164(4) 0.128(3) 0.045(2) 0.000(2) 0.013(2) 0.093(3)
C13 0.146(4) 0.311(8) 0.053(2) -0.022(3) -0.007(2) 0.155(5)
C14 0.099(3) 0.237(5) 0.049(2) -0.012(3) 0.0000(19) 0.099(3)
C15 0.289(8) 0.211(6) 0.051(2) 0.008(3) 0.026(3) 0.149(6)
C16 0.0550(16) 0.0577(17) 0.0411(14) 0.0065(12) 0.0048(12) 0.0306(14)
C17 0.0511(15) 0.0549(16) 0.0291(12) 0.0047(10) 0.0003(10) 0.0271(13)
C18 0.0499(16) 0.0557(16) 0.0377(13) 0.0037(11) 0.0022(11) 0.0250(14)
C19 0.0450(16) 0.0648(19) 0.0599(17) 0.0053(14) -0.0035(12) 0.0235(14)
C20 0.0576(19) 0.081(2) 0.0710(19) 0.0089(16) -0.0066(15) 0.0414(18)
C21 0.065(2) 0.0613(18) 0.0652(18) 0.0097(14) 0.0030(14) 0.0397(17)
C22 0.081(2) 0.089(3) 0.149(3) -0.010(2) 0.041(2) 0.049(2)
C23 0.0511(18) 0.0520(18) 0.095(2) -0.0077(16) 0.0201(16) 0.0245(15)
C24 0.074(2) 0.085(2) 0.070(2) -0.0164(17) 0.0215(17) 0.0356(19)
C25 0.0634(19) 0.090(2) 0.0560(17) -0.0068(15) 0.0095(14) 0.0452(18)
C26 0.0469(15) 0.0500(15) 0.0493(14) 0.0009(12) 0.0087(12) 0.0265(13)
C27 0.0472(15) 0.0495(15) 0.0569(15) 0.0023(12) 0.0072(12) 0.0254(13)
C28 0.0447(16) 0.0536(17) 0.091(2) 0.0092(15) 0.0129(14) 0.0263(14)
C29 0.0482(15) 0.0459(14) 0.0407(13) 0.0015(11) 0.0053(11) 0.0279(12)
C30 0.0384(13) 0.0459(14) 0.0449(13) 0.0032(11) 0.0051(10) 0.0250(12)
C31 0.0536(16) 0.0449(15) 0.0438(14) 0.0027(11) -0.0008(11) 0.0256(13)
C32 0.0663(18) 0.0589(17) 0.0440(15) -0.0039(12) -0.0054(12) 0.0359(15)
C33 0.0537(16) 0.0664(18) 0.0454(15) 0.0093(13) 0.0033(12) 0.0376(14)
C34 0.0662(18) 0.0578(17) 0.0563(16) 0.0197(14) 0.0117(13) 0.0361(15)
C35 0.0639(18) 0.0511(16) 0.0529(16) 0.0019(12) 0.0066(13) 0.0353(14)
C36 0.087(2) 0.095(2) 0.0507(17) 0.0136(16) 0.0029(15) 0.052(2)
C37 0.0485(15) 0.0464(15) 0.0343(12) 0.0020(10) 0.0063(10) 0.0246(12)
C38 0.0607(18) 0.0473(16) 0.0578(16) -0.0023(12) 0.0105(13) 0.0322(15)
C39 0.0644(19) 0.0430(15) 0.0670(18) -0.0130(13) 0.0070(14) 0.0237(15)
C40 0.0491(15) 0.0420(15) 0.0548(15) -0.0107(12) 0.0004(12) 0.0144(13)
C41 0.0451(14) 0.0429(14) 0.0315(12) -0.0024(10) -0.0010(10) 0.0177(12)
C42 0.0491(15) 0.0418(14) 0.0266(11) -0.0011(10) 0.0012(10) 0.0228(12)
N1 0.0446(13) 0.0446(13) 0.0358(18) 0.000 0.000 0.0223(6)
N2 0.0399(12) 0.0399(12) 0.0333(17) 0.000 0.000 0.0200(6)

loop_
_atom_type_symbol
_atom_type_description
_atom_type_scat_dispersion_real
_atom_type_scat_dispersion_imag
_atom_type_scat_source
C C 0.0033 0.0016 'International Tables Vol C Tables 4.2.6.8 and 6.1.1.4'
H H 0.0000 0.0000 'International Tables Vol C Tables 4.2.6.8 and 6.1.1.4'
N N 0.0061 0.0033 'International Tables Vol C Tables 4.2.6.8 and 6.1.1.4'

loop_
_geom_angle_atom_site_label_1
_geom_angle_atom_site_label_2
_geom_angle_atom_site_label_3
_geom_angle
_geom_angle_site_symmetry_1
_geom_angle_site_symmetry_3
C2 C1 H1A 109.5 . .
C2 C1 H1B 109.5 . .
H1A C1 H1B 109.5 . .
C2 C1 H1C 109.4 . .
H1A C1 H1C 109.5 . .
H1B C1 H1C 109.5 . .
C3 C2 C7 117.2(3) . .
C3 C2 C1 121.4(3) . .
C7 C2 C1 121.4(3) . .
C2 C3 C4 122.3(3) . .
C2 C3 H3 118.8 . .
C4 C3 H3 118.8 . .
C5 C4 C3 120.3(3) . .
C5 C4 H4 119.8 . .
C3 C4 H4 119.8 . .
C4 C5 C6 117.0(3) . .
C4 C5 C8 122.8(2) . .
C6 C5 C8 120.1(2) . .
C7 C6 C5 121.9(3) . .
C7 C6 H6 119.0 . .
C5 C6 H6 119.0 . .
C6 C7 C2 121.2(3) . .
C6 C7 H7 119.4 . .
C2 C7 H7 119.4 . .
C18 C8 C16 107.1(2) 3_765 .
C18 C8 C5 111.6(2) 3_765 .
C16 C8 C5 111.5(2) . .
C18 C8 C9 107.4(2) 3_765 .
C16 C8 C9 107.1(2) . .
C5 C8 C9 111.8(2) . .
C14 C9 C10 115.3(3) . .
C14 C9 C8 122.6(3) . .
C10 C9 C8 122.0(3) . .
C9 C10 C11 121.6(4) . .
C9 C10 H10 119.2 . .
C11 C10 H10 119.2 . .
C12 C11 C10 122.6(4) . .
C12 C11 H11 118.7 . .
C10 C11 H11 118.7 . .
C13 C12 C11 115.8(4) . .
C13 C12 C15 123.8(5) . .
C11 C12 C15 120.4(5) . .
C12 C13 C14 122.6(4) . .
C12 C13 H13 118.7 . .
C14 C13 H13 118.7 . .
C9 C14 C13 122.1(4) . .
C9 C14 H14 119.0 . .
C13 C14 H14 119.0 . .
C12 C15 H15A 109.5 . .
C12 C15 H15B 109.5 . .
H15A C15 H15B 109.5 . .
C12 C15 H15C 109.5 . .
H15A C15 H15C 109.5 . .
H15B C15 H15C 109.5 . .
C21 C16 C17 118.5(2) . .
C21 C16 C8 121.7(2) . .
C17 C16 C8 119.1(2) . .
C18 C17 C16 119.7(2) . .
C18 C17 N1 120.4(2) . .
C16 C17 N1 119.8(2) . .
C19 C18 C17 118.9(2) . .
C19 C18 C8 121.3(2) . 2_645
C17 C18 C8 119.3(2) . 2_645
C20 C19 C18 121.2(3) . .
C20 C19 H19 119.4 . .
C18 C19 H19 119.4 . .
C21 C20 C19 119.5(3) . .
C21 C20 H20 120.3 . .
C19 C20 H20 120.3 . .
C20 C21 C16 121.7(3) . .
C20 C21 H21 119.2 . .
C16 C21 H21 119.2 . .
C23 C22 H22A 109.5 . .
C23 C22 H22B 109.5 . .
H22A C22 H22B 109.5 . .
C23 C22 H22C 109.5 . .
H22A C22 H22C 109.5 . .
H22B C22 H22C 109.5 . .
C24 C23 C28 116.8(3) . .
C24 C23 C22 121.1(3) . .
C28 C23 C22 122.1(3) . .
C23 C24 C25 122.1(3) . .
C23 C24 H24 119.0 . .
C25 C24 H24 119.0 . .
C26 C25 C24 120.9(3) . .
C26 C25 H25 119.5 . .
C24 C25 H25 119.5 . .
C27 C26 C25 116.9(2) . .
C27 C26 C29 123.3(2) . .
C25 C26 C29 119.6(2) . .
C26 C27 C28 121.8(3) . .
C26 C27 H27 119.1 . .
C28 C27 H27 119.1 . .
C23 C28 C27 121.4(3) . .
C23 C28 H28 119.3 . .
C27 C28 H28 119.3 . .
C37 C29 C41 107.52(18) . 2_645
C37 C29 C26 113.01(19) . .
C41 C29 C26 110.03(19) 2_645 .
C37 C29 C30 104.87(18) . .
C41 C29 C30 109.45(18) 2_645 .
C26 C29 C30 111.74(19) . .
C31 C30 C35 116.7(2) . .
C31 C30 C29 123.5(2) . .
C35 C30 C29 119.8(2) . .
C30 C31 C32 120.9(2) . .
C30 C31 H31 119.6 . .
C32 C31 H31 119.6 . .
C33 C32 C31 122.4(2) . .
C33 C32 H32 118.8 . .
C31 C32 H32 118.8 . .
C32 C33 C34 117.0(2) . .
C32 C33 C36 121.4(3) . .
C34 C33 C36 121.6(2) . .
C35 C34 C33 121.4(2) . .
C35 C34 H34 119.3 . .
C33 C34 H34 119.3 . .
C34 C35 C30 121.6(2) . .
C34 C35 H35 119.2 . .
C30 C35 H35 119.2 . .
C33 C36 H36A 109.5 . .
C33 C36 H36B 109.5 . .
H36A C36 H36B 109.5 . .
C33 C36 H36C 109.5 . .
H36A C36 H36C 109.5 . .
H36B C36 H36C 109.5 . .
C38 C37 C42 118.5(2) . .
C38 C37 C29 122.2(2) . .
C42 C37 C29 118.5(2) . .
C39 C38 C37 121.9(2) . .
C39 C38 H38 119.1 . .
C37 C38 H38 119.1 . .
C38 C39 C40 119.0(2) . .
C38 C39 H39 120.5 . .
C40 C39 H39 120.5 . .
C39 C40 C41 121.6(2) . .
C39 C40 H40 119.2 . .
C41 C40 H40 119.2 . .
C40 C41 C42 119.1(2) . .
C40 C41 C29 121.7(2) . 3_765
C42 C41 C29 118.9(2) . 3_765
C41 C42 C37 119.2(2) . .
C41 C42 N2 120.30(19) . .
C37 C42 N2 120.38(19) . .
C17 N1 C17 117.53(8) . 2_645
C17 N1 C17 117.53(8) . 3_765
C17 N1 C17 117.53(8) 2_645 3_765
C42 N2 C42 117.61(8) 2_645 .
C42 N2 C42 117.62(8) 2_645 3_765
C42 N2 C42 117.62(8) . 3_765

loop_
_geom_bond_atom_site_label_1
_geom_bond_atom_site_label_2
_geom_bond_distance
_geom_bond_site_symmetry_2
C1 C2 1.523(5) .
C1 H1A 0.9600 .
C1 H1B 0.9600 .
C1 H1C 0.9600 .
C2 C3 1.365(5) .
C2 C7 1.374(4) .
C3 C4 1.390(4) .
C3 H3 0.9300 .
C4 C5 1.381(4) .
C4 H4 0.9300 .
C5 C6 1.382(4) .
C5 C8 1.539(4) .
C6 C7 1.374(4) .
C6 H6 0.9300 .
C7 H7 0.9300 .
C8 C18 1.521(3) 3_765
C8 C16 1.521(4) .
C8 C9 1.558(3) .
C9 C14 1.338(4) .
C9 C10 1.354(4) .
C10 C11 1.385(5) .
C10 H10 0.9300 .
C11 C12 1.336(6) .
C11 H11 0.9300 .
C12 C13 1.322(6) .
C12 C15 1.527(5) .
C13 C14 1.392(5) .
C13 H13 0.9300 .
C14 H14 0.9300 .
C15 H15A 0.9600 .
C15 H15B 0.9600 .
C15 H15C 0.9600 .
C16 C21 1.387(4) .
C16 C17 1.406(3) .
C17 C18 1.393(3) .
C17 N1 1.431(2) .
C18 C19 1.389(3) .
C18 C8 1.521(3) 2_645
C19 C20 1.373(4) .
C19 H19 0.9300 .
C20 C21 1.361(4) .
C20 H20 0.9300 .
C21 H21 0.9300 .
C22 C23 1.507(4) .
C22 H22A 0.9600 .
C22 H22B 0.9600 .
C22 H22C 0.9600 .
C23 C24 1.365(4) .
C23 C28 1.381(4) .
C24 C25 1.390(4) .
C24 H24 0.9300 .
C25 C26 1.382(3) .
C25 H25 0.9300 .
C26 C27 1.372(3) .
C26 C29 1.541(3) .
C27 C28 1.384(3) .
C27 H27 0.9300 .
C28 H28 0.9300 .
C29 C37 1.514(3) .
C29 C41 1.524(3) 2_645
C29 C30 1.551(3) .
C30 C31 1.382(3) .
C30 C35 1.398(3) .
C31 C32 1.389(3) .
C31 H31 0.9300 .
C32 C33 1.366(4) .
C32 H32 0.9300 .
C33 C34 1.387(4) .
C33 C36 1.504(3) .
C34 C35 1.374(3) .
C34 H34 0.9300 .
C35 H35 0.9300 .
C36 H36A 0.9600 .
C36 H36B 0.9600 .
C36 H36C 0.9600 .
C37 C38 1.393(3) .
C37 C42 1.408(3) .
C38 C39 1.368(4) .
C38 H38 0.9300 .
C39 C40 1.373(4) .
C39 H39 0.9300 .
C40 C41 1.386(3) .
C40 H40 0.9300 .
C41 C42 1.403(3) .
C41 C29 1.524(3) 3_765
C42 N2 1.425(2) .
N1 C17 1.431(2) 2_645
N1 C17 1.431(2) 3_765
N2 C42 1.425(2) 2_645
N2 C42 1.425(2) 3_765

loop_
_geom_torsion_atom_site_label_1
_geom_torsion_atom_site_label_2
_geom_torsion_atom_site_label_3
_geom_torsion_atom_site_label_4
_geom_torsion
_geom_torsion_site_symmetry_1
_geom_torsion_site_symmetry_4
C7 C2 C3 C4 -0.1(6) . .
C1 C2 C3 C4 179.7(4) . .
C2 C3 C4 C5 0.0(6) . .
C3 C4 C5 C6 -0.2(5) . .
C3 C4 C5 C8 179.2(3) . .
C4 C5 C6 C7 0.5(4) . .
C8 C5 C6 C7 -178.9(3) . .
C5 C6 C7 C2 -0.6(5) . .
C3 C2 C7 C6 0.4(5) . .
C1 C2 C7 C6 -179.4(3) . .
C4 C5 C8 C18 -119.2(3) . 3_765
C6 C5 C8 C18 60.2(3) . 3_765
C4 C5 C8 C16 121.1(3) . .
C6 C5 C8 C16 -59.6(3) . .
C4 C5 C8 C9 1.2(4) . .
C6 C5 C8 C9 -179.5(3) . .
C18 C8 C9 C14 27.0(4) 3_765 .
C16 C8 C9 C14 141.9(3) . .
C5 C8 C9 C14 -95.7(4) . .
C18 C8 C9 C10 -150.8(3) 3_765 .
C16 C8 C9 C10 -36.0(4) . .
C5 C8 C9 C10 86.4(4) . .
C14 C9 C10 C11 1.5(6) . .
C8 C9 C10 C11 179.6(4) . .
C9 C10 C11 C12 -0.1(8) . .
C10 C11 C12 C13 -0.7(8) . .
C10 C11 C12 C15 -178.8(5) . .
C11 C12 C13 C14 0.1(8) . .
C15 C12 C13 C14 178.0(5) . .
C10 C9 C14 C13 -2.2(7) . .
C8 C9 C14 C13 179.8(4) . .
C12 C13 C14 C9 1.5(9) . .
C18 C8 C16 C21 -148.9(2) 3_765 .
C5 C8 C16 C21 -26.5(3) . .
C9 C8 C16 C21 96.1(3) . .
C18 C8 C16 C17 41.1(3) 3_765 .
C5 C8 C16 C17 163.4(2) . .
C9 C8 C16 C17 -73.9(3) . .
C21 C16 C17 C18 -8.3(3) . .
C8 C16 C17 C18 162.1(2) . .
C21 C16 C17 N1 174.9(2) . .
C8 C16 C17 N1 -14.8(3) . .
C16 C17 C18 C19 8.3(3) . .
N1 C17 C18 C19 -174.9(2) . .
C16 C17 C18 C8 -163.3(2) . 2_645
N1 C17 C18 C8 13.5(3) . 2_645
C17 C18 C19 C20 -2.5(4) . .
C8 C18 C19 C20 168.9(2) 2_645 .
C18 C19 C20 C21 -3.4(4) . .
C19 C20 C21 C16 3.4(4) . .
C17 C16 C21 C20 2.4(4) . .
C8 C16 C21 C20 -167.7(2) . .
C28 C23 C24 C25 -1.0(5) . .
C22 C23 C24 C25 178.3(3) . .
C23 C24 C25 C26 0.9(5) . .
C24 C25 C26 C27 -0.7(4) . .
C24 C25 C26 C29 -175.8(3) . .
C25 C26 C27 C28 0.8(4) . .
C29 C26 C27 C28 175.7(2) . .
C24 C23 C28 C27 1.2(4) . .
C22 C23 C28 C27 -178.1(3) . .
C26 C27 C28 C23 -1.1(4) . .
C27 C26 C29 C37 134.5(2) . .
C25 C26 C29 C37 -50.7(3) . .
C27 C26 C29 C41 -105.3(3) . 2_645
C25 C26 C29 C41 69.5(3) . 2_645
C27 C26 C29 C30 16.5(3) . .
C25 C26 C29 C30 -168.7(2) . .
C37 C29 C30 C31 116.9(2) . .
C41 C29 C30 C31 1.8(3) 2_645 .
C26 C29 C30 C31 -120.3(2) . .
C37 C29 C30 C35 -61.2(3) . .
C41 C29 C30 C35 -176.3(2) 2_645 .
C26 C29 C30 C35 61.6(3) . .
C35 C30 C31 C32 0.6(4) . .
C29 C30 C31 C32 -177.6(2) . .
C30 C31 C32 C33 -1.1(4) . .
C31 C32 C33 C34 1.1(4) . .
C31 C32 C33 C36 178.8(3) . .
C32 C33 C34 C35 -0.7(4) . .
C36 C33 C34 C35 -178.5(3) . .
C33 C34 C35 C30 0.4(4) . .
C31 C30 C35 C34 -0.3(4) . .
C29 C30 C35 C34 178.0(2) . .
C41 C29 C37 C38 -148.9(2) 2_645 .
C26 C29 C37 C38 -27.3(3) . .
C30 C29 C37 C38 94.6(2) . .
C41 C29 C37 C42 41.6(3) 2_645 .
C26 C29 C37 C42 163.2(2) . .
C30 C29 C37 C42 -74.9(2) . .
C42 C37 C38 C39 2.4(4) . .
C29 C37 C38 C39 -167.1(2) . .
C37 C38 C39 C40 3.8(4) . .
C38 C39 C40 C41 -3.4(4) . .
C39 C40 C41 C42 -3.1(4) . .
C39 C40 C41 C29 169.6(2) . 3_765
C40 C41 C42 C37 9.2(3) . .
C29 C41 C42 C37 -163.7(2) 3_765 .
C40 C41 C42 N2 -174.3(2) . .
C29 C41 C42 N2 12.8(3) 3_765 .
C38 C37 C42 C41 -8.9(3) . .
C29 C37 C42 C41 161.0(2) . .
C38 C37 C42 N2 174.6(2) . .
C29 C37 C42 N2 -15.5(3) . .
C18 C17 N1 C17 17.3(4) . 2_645
C16 C17 N1 C17 -165.86(16) . 2_645
C18 C17 N1 C17 166.57(16) . 3_765
C16 C17 N1 C17 -16.6(4) . 3_765
C41 C42 N2 C42 167.30(16) . 2_645
C37 C42 N2 C42 -16.2(4) . 2_645
C41 C42 N2 C42 17.5(4) . 3_765
C37 C42 N2 C42 -166.00(15) . 3_765
